data_4348676
loop_
_publ_author_name
'Lutters, Dennis'
'Merk, Anastasia'
'Schmidtmann, Marc'
'M\"uller, Thomas'

_publ_section_title
;
 The Silicon Version of Phosphine Chalcogenides: Synthesis and Bonding
 Analysis of Stabilized Heavy Silaaldehydes.
;
_journal_issue 17
_journal_name_full 'Inorganic chemistry'
_journal_page_first 9026
_journal_page_last 9032
_journal_paper_doi 10.1021/acs.inorgchem.6b01510
_journal_volume 55
_journal_year 2016
_chemical_formula_structural 'SiHSe(C7H12N2)(C36H49) *2C7H8'
_chemical_formula_sum 'C57 H78 N2 Se Si'
_chemical_formula_weight 898.26
_space_group_crystal_system triclinic
_space_group_IT_number 2
_space_group_name_Hall '-P 1'
_space_group_name_H-M_alt 'P -1'
_atom_sites_solution_hydrogens difmap
_atom_sites_solution_primary direct
_atom_sites_solution_secondary difmap
_audit_creation_method SHELXL-2014/7
_cell_angle_alpha 82.8145(16)
_cell_angle_beta 89.6729(15)
_cell_angle_gamma 73.6366(15)
_cell_formula_units_Z 2
_cell_length_a 11.2398(5)
_cell_length_b 15.0060(6)
_cell_length_c 16.0256(6)
_cell_measurement_reflns_used 9435
_cell_measurement_temperature 100(2)
_cell_measurement_theta_max 31.96
_cell_measurement_theta_min 2.25
_cell_volume 2571.86(18)
_computing_cell_refinement 'Bruker SAINT V8.34A'
_computing_data_collection 'Bruker APEX2'
_computing_data_reduction 'Bruker SAINT V8.34A'
_computing_structure_refinement 'SHELXL-2014/7 (Sheldrick, 2014)'
_computing_structure_solution 'SHELXS-2013/1 (Sheldrick, 2013)'
_diffrn_ambient_temperature 100(2)
_diffrn_measured_fraction_theta_full 1.000
_diffrn_measured_fraction_theta_max 1.000
_diffrn_measurement_device_type 'Bruker APEX-II CCD'
_diffrn_measurement_method '\f and \w scans'
_diffrn_radiation_type MoK\a
_diffrn_radiation_wavelength 0.71073
_diffrn_reflns_av_R_equivalents 0.0248
_diffrn_reflns_av_unetI/netI 0.0193
_diffrn_reflns_Laue_measured_fraction_full 1.000
_diffrn_reflns_Laue_measured_fraction_max 1.000
_diffrn_reflns_limit_h_max 16
_diffrn_reflns_limit_h_min -16
_diffrn_reflns_limit_k_max 22
_diffrn_reflns_limit_k_min -22
_diffrn_reflns_limit_l_max 23
_diffrn_reflns_limit_l_min -23
_diffrn_reflns_number 102244
_diffrn_reflns_point_group_measured_fraction_full 1.000
_diffrn_reflns_point_group_measured_fraction_max 1.000
_diffrn_reflns_theta_full 25.242
_diffrn_reflns_theta_max 32.031
_diffrn_reflns_theta_min 1.790
_diffrn_source 'sealed tube'
_exptl_absorpt_coefficient_mu 0.790
_exptl_absorpt_correction_T_max 0.8678
_exptl_absorpt_correction_T_min 0.7555
_exptl_absorpt_correction_type numerical
_exptl_absorpt_process_details 'SADABS-2014/5 (Sheldrick)'
_exptl_crystal_colour colourless
_exptl_crystal_density_diffrn 1.160
_exptl_crystal_description block
_exptl_crystal_F_000 964
_exptl_crystal_size_max 0.400
_exptl_crystal_size_mid 0.350
_exptl_crystal_size_min 0.300
_refine_diff_density_max 0.688
_refine_diff_density_min -0.336
_refine_diff_density_rms 0.055
_refine_ls_extinction_method none
_refine_ls_goodness_of_fit_ref 1.046
_refine_ls_hydrogen_treatment mixed
_refine_ls_matrix_type full
_refine_ls_number_parameters 639
_refine_ls_number_reflns 17895
_refine_ls_number_restraints 0
_refine_ls_restrained_S_all 1.046
_refine_ls_R_factor_all 0.0455
_refine_ls_R_factor_gt 0.0333
_refine_ls_shift/su_max 0.001
_refine_ls_shift/su_mean 0.000
_refine_ls_structure_factor_coef Fsqd
_refine_ls_weighting_details 'w=1/[\s^2^(Fo^2^)+(0.0450P)^2^+0.9000P] where P=(Fo^2^+2Fc^2^)/3'
_refine_ls_weighting_scheme calc
_refine_ls_wR_factor_gt 0.0844
_refine_ls_wR_factor_ref 0.0915
_reflns_Friedel_coverage 0.000
_reflns_number_gt 14954
_reflns_number_total 17895
_reflns_threshold_expression 'I > 2\s(I)'
_cod_data_source_file ic6b01510_si_004.cif
_cod_data_source_block amacfse
_cod_database_code 4348676
_shelx_shelxl_version_number 2014/7
_shelx_space_group_comment
;
The symmetry employed for this shelxl refinement is uniquely defined
by the following loop, which should always be used as a source of
symmetry information in preference to the above space-group names.
They are only intended as comments.
;
_shelx_estimated_absorpt_t_min 0.743
_shelx_estimated_absorpt_t_max 0.797
_exptl_absorpt_special_details
;
 numerical absorption correction followed by correction based on
 symmetry-related measurements (multi-scan)
;

loop_
_space_group_symop_operation_xyz
'x, y, z'
'-x, -y, -z'

loop_
_atom_site_label
_atom_site_type_symbol
_atom_site_fract_x
_atom_site_fract_y
_atom_site_fract_z
_atom_site_U_iso_or_equiv
_atom_site_adp_type
_atom_site_occupancy
_atom_site_site_symmetry_order
_atom_site_calc_flag
_atom_site_refinement_flags_posn
_atom_site_refinement_flags_adp
_atom_site_refinement_flags_occupancy
_atom_site_disorder_assembly
_atom_site_disorder_group
Se1 Se 0.85100(2) 0.33112(2) 0.15324(2) 0.02412(4) Uani 1 1 d . . . . .
Si1 Si 0.71428(3) 0.42079(2) 0.22428(2) 0.01525(5) Uani 1 1 d . . . . .
H1 H 0.6215(14) 0.3811(10) 0.2570(9) 0.022(4) Uiso 1 1 d . . . . .
N1 N 0.61029(9) 0.55519(7) 0.07127(5) 0.01869(16) Uani 1 1 d . . . . .
N2 N 0.48106(8) 0.56331(6) 0.17090(6) 0.01793(16) Uani 1 1 d . . . . .
C1 C 0.60133(9) 0.52459(7) 0.15343(6) 0.01660(17) Uani 1 1 d . . . . .
C2 C 0.49667(11) 0.61061(8) 0.03681(7) 0.0214(2) Uani 1 1 d . . . . .
C3 C 0.41444(10) 0.61590(8) 0.09974(7) 0.0207(2) Uani 1 1 d . . . . .
C4 C 0.72301(11) 0.53643(9) 0.02270(7) 0.0250(2) Uani 1 1 d . . . . .
H4A H 0.7950 0.5061 0.0606 0.038 Uiso 1 1 calc R U . . .
H4B H 0.7323 0.5955 -0.0062 0.038 Uiso 1 1 calc R U . . .
H4C H 0.7174 0.4951 -0.0189 0.038 Uiso 1 1 calc R U . . .
C5 C 0.47975(13) 0.65529(10) -0.05230(8) 0.0297(3) Uani 1 1 d . . . . .
H5A H 0.5159 0.7080 -0.0590 0.045 Uiso 1 1 calc R U . . .
H5B H 0.3910 0.6781 -0.0675 0.045 Uiso 1 1 calc R U . . .
H5C H 0.5212 0.6092 -0.0891 0.045 Uiso 1 1 calc R U . . .
C6 C 0.28088(11) 0.66968(9) 0.10045(9) 0.0283(2) Uani 1 1 d . . . . .
H6A H 0.2333 0.6287 0.1268 0.043 Uiso 1 1 calc R U . . .
H6B H 0.2496 0.6931 0.0426 0.043 Uiso 1 1 calc R U . . .
H6C H 0.2720 0.7226 0.1324 0.043 Uiso 1 1 calc R U . . .
C7 C 0.42795(11) 0.55438(9) 0.25373(7) 0.0237(2) Uani 1 1 d . . . . .
H7A H 0.3800 0.5088 0.2559 0.036 Uiso 1 1 calc R U . . .
H7B H 0.3734 0.6153 0.2641 0.036 Uiso 1 1 calc R U . . .
H7C H 0.4948 0.5330 0.2969 0.036 Uiso 1 1 calc R U . . .
C8 C 0.76728(9) 0.46819(7) 0.31754(6) 0.01381(16) Uani 1 1 d . . . . .
C9 C 0.77873(9) 0.41218(7) 0.39707(6) 0.01379(16) Uani 1 1 d . . . . .
C10 C 0.80732(9) 0.44619(7) 0.46962(6) 0.01588(17) Uani 1 1 d . . . . .
H10 H 0.8117 0.4092 0.5228 0.019 Uiso 1 1 calc R U . . .
C11 C 0.82942(9) 0.53317(7) 0.46511(6) 0.01676(17) Uani 1 1 d . . . . .
H11 H 0.8462 0.5565 0.5149 0.020 Uiso 1 1 calc R U . . .
C12 C 0.82665(9) 0.58551(7) 0.38709(6) 0.01644(17) Uani 1 1 d . . . . .
H12 H 0.8449 0.6439 0.3837 0.020 Uiso 1 1 calc R U . . .
C13 C 0.79757(9) 0.55413(7) 0.31314(6) 0.01487(16) Uani 1 1 d . . . . .
C14 C 0.77375(9) 0.31205(7) 0.40727(6) 0.01480(16) Uani 1 1 d . . . . .
C15 C 0.66539(9) 0.28820(7) 0.43161(6) 0.01556(17) Uani 1 1 d . . . . .
C16 C 0.66837(10) 0.19354(7) 0.44699(7) 0.01916(19) Uani 1 1 d . . . . .
H16 H 0.5946 0.1779 0.4631 0.023 Uiso 1 1 calc R U . . .
C17 C 0.77601(11) 0.12191(7) 0.43937(7) 0.0212(2) Uani 1 1 d . . . . .
C18 C 0.88282(10) 0.14724(8) 0.41514(7) 0.0217(2) Uani 1 1 d . . . . .
H18 H 0.9571 0.0992 0.4094 0.026 Uiso 1 1 calc R U . . .
C19 C 0.88454(10) 0.24021(7) 0.39903(7) 0.01837(18) Uani 1 1 d . . . . .
C20 C 0.54612(9) 0.36248(7) 0.44546(7) 0.01731(18) Uani 1 1 d . . . . .
H20 H 0.5544 0.4241 0.4184 0.021 Uiso 1 1 calc R U . . .
C21 C 0.43167(10) 0.34649(9) 0.40520(8) 0.0239(2) Uani 1 1 d . . . . .
H21A H 0.4471 0.3377 0.3461 0.036 Uiso 1 1 calc R U . . .
H21B H 0.3599 0.4010 0.4084 0.036 Uiso 1 1 calc R U . . .
H21C H 0.4148 0.2905 0.4353 0.036 Uiso 1 1 calc R U . . .
C22 C 0.52797(11) 0.36906(9) 0.53969(7) 0.0247(2) Uani 1 1 d . . . . .
H22A H 0.5240 0.3084 0.5685 0.037 Uiso 1 1 calc R U . . .
H22B H 0.4505 0.4171 0.5475 0.037 Uiso 1 1 calc R U . . .
H22C H 0.5978 0.3858 0.5633 0.037 Uiso 1 1 calc R U . . .
C23 C 0.78316(12) 0.01834(8) 0.45525(9) 0.0274(2) Uani 1 1 d . . . . .
H23 H 0.8552 -0.0126 0.4952 0.033 Uiso 1 1 calc R U . . .
C24 C 0.81126(17) -0.02637(10) 0.37294(10) 0.0401(3) Uani 1 1 d . . . . .
H24A H 0.7407 0.0002 0.3330 0.060 Uiso 1 1 calc R U . . .
H24B H 0.8252 -0.0942 0.3852 0.060 Uiso 1 1 calc R U . . .
H24C H 0.8857 -0.0134 0.3484 0.060 Uiso 1 1 calc R U . . .
C25 C 0.66977(14) -0.00192(10) 0.49543(12) 0.0414(4) Uani 1 1 d . . . . .
H25A H 0.6546 0.0258 0.5481 0.062 Uiso 1 1 calc R U . . .
H25B H 0.6837 -0.0698 0.5072 0.062 Uiso 1 1 calc R U . . .
H25C H 0.5976 0.0252 0.4570 0.062 Uiso 1 1 calc R U . . .
C26 C 1.00659(10) 0.26228(8) 0.37822(8) 0.0238(2) Uani 1 1 d . . . . .
H26 H 0.9861 0.3267 0.3465 0.029 Uiso 1 1 calc R U . . .
C27 C 1.08911(12) 0.19516(11) 0.32301(9) 0.0349(3) Uani 1 1 d . . . . .
H27A H 1.1201 0.1329 0.3554 0.052 Uiso 1 1 calc R U . . .
H27B H 1.1593 0.2185 0.3046 0.052 Uiso 1 1 calc R U . . .
H27C H 1.0407 0.1910 0.2737 0.052 Uiso 1 1 calc R U . . .
C28 C 1.07831(11) 0.26297(9) 0.45908(9) 0.0297(3) Uani 1 1 d . . . . .
H28A H 1.0286 0.3111 0.4911 0.045 Uiso 1 1 calc R U . . .
H28B H 1.1567 0.2767 0.4446 0.045 Uiso 1 1 calc R U . . .
H28C H 1.0955 0.2015 0.4932 0.045 Uiso 1 1 calc R U . . .
C29A C 0.81754(16) 0.60657(13) 0.23120(9) 0.0128(3) Uani 0.852(3) 1 d . . P A 1
C30A C 0.73278(16) 0.69333(11) 0.19951(9) 0.0149(2) Uani 0.852(3) 1 d . . P A 1
C31A C 0.75589(13) 0.74101(10) 0.12297(8) 0.0176(3) Uani 0.852(3) 1 d . . P A 1
H31A H 0.6983 0.7989 0.1015 0.021 Uiso 0.852(3) 1 calc R U P A 1
C32A C 0.86107(12) 0.70572(10) 0.07753(8) 0.0166(3) Uani 0.852(3) 1 d . . P A 1
C33A C 0.94656(12) 0.62253(11) 0.11165(8) 0.0163(2) Uani 0.852(3) 1 d . . P A 1
H33A H 1.0200 0.5991 0.0821 0.020 Uiso 0.852(3) 1 calc R U P A 1
C34A C 0.92824(15) 0.57239(14) 0.18758(9) 0.0152(3) Uani 0.852(3) 1 d . . P A 1
C35A C 0.6178(2) 0.73728(15) 0.24714(15) 0.0203(4) Uani 0.852(3) 1 d . . P A 1
H35A H 0.5981 0.6863 0.2862 0.024 Uiso 0.852(3) 1 calc R U P A 1
C36A C 0.50336(18) 0.78535(12) 0.18928(14) 0.0253(3) Uani 0.852(3) 1 d . . P A 1
H36A H 0.5109 0.8455 0.1616 0.038 Uiso 0.852(3) 1 calc R U P A 1
H36B H 0.4285 0.7961 0.2227 0.038 Uiso 0.852(3) 1 calc R U P A 1
H36C H 0.4976 0.7452 0.1466 0.038 Uiso 0.852(3) 1 calc R U P A 1
C37A C 0.6424(2) 0.80925(12) 0.30044(13) 0.0302(4) Uani 0.852(3) 1 d . . P A 1
H37A H 0.7100 0.7779 0.3416 0.045 Uiso 0.852(3) 1 calc R U P A 1
H37B H 0.5672 0.8372 0.3300 0.045 Uiso 0.852(3) 1 calc R U P A 1
H37C H 0.6657 0.8585 0.2636 0.045 Uiso 0.852(3) 1 calc R U P A 1
C38A C 0.88610(12) 0.75560(9) -0.00649(8) 0.0203(3) Uani 0.852(3) 1 d . . P A 1
H38A H 0.9470 0.7084 -0.0360 0.024 Uiso 0.852(3) 1 calc R U P A 1
C39A C 0.7703(2) 0.79565(14) -0.06400(10) 0.0283(3) Uani 0.852(3) 1 d . . P A 1
H39A H 0.7306 0.7463 -0.0698 0.043 Uiso 0.852(3) 1 calc R U P A 1
H39B H 0.7939 0.8195 -0.1195 0.043 Uiso 0.852(3) 1 calc R U P A 1
H39C H 0.7122 0.8468 -0.0395 0.043 Uiso 0.852(3) 1 calc R U P A 1
C40A C 0.9462(4) 0.8333(3) 0.0067(2) 0.0279(6) Uani 0.852(3) 1 d . . P A 1
H40A H 0.8896 0.8799 0.0369 0.042 Uiso 0.852(3) 1 calc R U P A 1
H40B H 0.9634 0.8634 -0.0481 0.042 Uiso 0.852(3) 1 calc R U P A 1
H40C H 1.0240 0.8059 0.0397 0.042 Uiso 0.852(3) 1 calc R U P A 1
C41A C 1.02812(13) 0.48472(13) 0.22440(9) 0.0178(3) Uani 0.852(3) 1 d . . P A 1
H41A H 0.9852 0.4388 0.2509 0.021 Uiso 0.852(3) 1 calc R U P A 1
C42A C 1.11540(15) 0.43699(12) 0.15973(10) 0.0240(3) Uani 0.852(3) 1 d . . P A 1
H42A H 1.0667 0.4299 0.1118 0.036 Uiso 0.852(3) 1 calc R U P A 1
H42B H 1.1653 0.3752 0.1856 0.036 Uiso 0.852(3) 1 calc R U P A 1
H42C H 1.1703 0.4753 0.1403 0.036 Uiso 0.852(3) 1 calc R U P A 1
C43A C 1.10481(16) 0.50594(18) 0.29334(12) 0.0262(4) Uani 0.852(3) 1 d . . P A 1
H43A H 1.1432 0.5545 0.2703 0.039 Uiso 0.852(3) 1 calc R U P A 1
H43B H 1.1697 0.4489 0.3149 0.039 Uiso 0.852(3) 1 calc R U P A 1
H43C H 1.0509 0.5281 0.3392 0.039 Uiso 0.852(3) 1 calc R U P A 1
C29B C 0.7937(9) 0.6301(6) 0.2288(6) 0.009(2) Uiso 0.148(3) 1 d . . P A 2
C30B C 0.7018(9) 0.7114(6) 0.2109(6) 0.0127(19) Uiso 0.148(3) 1 d . . P A 2
C31B C 0.7227(9) 0.7710(7) 0.1367(6) 0.0218(18) Uiso 0.148(3) 1 d . . P A 2
H31B H 0.6629 0.8294 0.1200 0.026 Uiso 0.148(3) 1 calc R U P A 2
C32B C 0.8261(8) 0.7448(6) 0.0909(5) 0.0178(15) Uiso 0.148(3) 1 d . . P A 2
C33B C 0.9143(8) 0.6629(7) 0.1111(5) 0.0150(15) Uiso 0.148(3) 1 d . . P A 2
H33B H 0.9837 0.6460 0.0763 0.018 Uiso 0.148(3) 1 calc R U P A 2
C34B C 0.9035(11) 0.5993(8) 0.1870(7) 0.023(3) Uiso 0.148(3) 1 d . . P A 2
C35B C 0.5951(15) 0.7430(12) 0.2593(10) 0.025(4) Uiso 0.148(3) 1 d . . P A 2
H35B H 0.5808 0.6871 0.2942 0.030 Uiso 0.148(3) 1 calc R U P A 2
C36B C 0.4743(11) 0.7940(9) 0.2058(8) 0.024(3) Uiso 0.148(3) 1 d . . P A 2
H36D H 0.4829 0.8525 0.1751 0.036 Uiso 0.148(3) 1 calc R U P A 2
H36E H 0.4038 0.8081 0.2430 0.036 Uiso 0.148(3) 1 calc R U P A 2
H36F H 0.4602 0.7536 0.1657 0.036 Uiso 0.148(3) 1 calc R U P A 2
C37B C 0.6081(11) 0.8129(8) 0.3195(8) 0.028(2) Uiso 0.148(3) 1 d . . P A 2
H37D H 0.6822 0.7848 0.3560 0.042 Uiso 0.148(3) 1 calc R U P A 2
H37E H 0.5346 0.8277 0.3540 0.042 Uiso 0.148(3) 1 calc R U P A 2
H37F H 0.6158 0.8705 0.2865 0.042 Uiso 0.148(3) 1 calc R U P A 2
C38B C 0.8390(8) 0.8120(6) 0.0099(5) 0.0263(18) Uiso 0.148(3) 1 d . . P A 2
H38B H 0.7792 0.8751 0.0125 0.032 Uiso 0.148(3) 1 calc R U P A 2
C39B C 0.8116(13) 0.7764(10) -0.0666(9) 0.037(3) Uiso 0.148(3) 1 d . . P A 2
H39D H 0.8697 0.7145 -0.0697 0.056 Uiso 0.148(3) 1 calc R U P A 2
H39E H 0.8201 0.8195 -0.1160 0.056 Uiso 0.148(3) 1 calc R U P A 2
H39F H 0.7265 0.7713 -0.0654 0.056 Uiso 0.148(3) 1 calc R U P A 2
C40B C 0.967(2) 0.822(2) 0.0038(18) 0.028(5) Uiso 0.148(3) 1 d . . P A 2
H40D H 1.0254 0.7623 -0.0052 0.042 Uiso 0.148(3) 1 calc R U P A 2
H40E H 0.9904 0.8416 0.0561 0.042 Uiso 0.148(3) 1 calc R U P A 2
H40F H 0.9697 0.8699 -0.0435 0.042 Uiso 0.148(3) 1 calc R U P A 2
C41B C 1.0034(9) 0.5151(7) 0.2110(6) 0.0180(19) Uiso 0.148(3) 1 d . . P A 2
H41B H 0.9651 0.4668 0.2387 0.022 Uiso 0.148(3) 1 calc R U P A 2
C42B C 1.0868(10) 0.4700(8) 0.1398(7) 0.029(2) Uiso 0.148(3) 1 d . . P A 2
H42D H 1.1415 0.4087 0.1629 0.044 Uiso 0.148(3) 1 calc R U P A 2
H42E H 1.1370 0.5109 0.1175 0.044 Uiso 0.148(3) 1 calc R U P A 2
H42F H 1.0339 0.4623 0.0944 0.044 Uiso 0.148(3) 1 calc R U P A 2
C43B C 1.0985(15) 0.5333(10) 0.2827(10) 0.035(4) Uiso 0.148(3) 1 d . . P A 2
H43D H 1.1682 0.4768 0.2960 0.052 Uiso 0.148(3) 1 calc R U P A 2
H43E H 1.0531 0.5480 0.3340 0.052 Uiso 0.148(3) 1 calc R U P A 2
H43F H 1.1300 0.5858 0.2603 0.052 Uiso 0.148(3) 1 calc R U P A 2
C44 C 0.15058(16) 0.91090(10) 0.24686(9) 0.0359(3) Uani 1 1 d . . . . .
C45 C 0.06317(18) 0.88131(12) 0.20538(10) 0.0453(4) Uani 1 1 d . . . . .
H45 H 0.0322 0.9120 0.1511 0.054 Uiso 1 1 calc R U . . .
C46 C 0.02020(17) 0.80774(14) 0.24183(11) 0.0476(4) Uani 1 1 d . . . . .
H46 H -0.0387 0.7879 0.2123 0.057 Uiso 1 1 calc R U . . .
C47 C 0.06346(16) 0.76349(12) 0.32133(11) 0.0409(3) Uani 1 1 d . . . . .
H47 H 0.0347 0.7130 0.3465 0.049 Uiso 1 1 calc R U . . .
C48 C 0.14818(15) 0.79306(11) 0.36350(10) 0.0382(3) Uani 1 1 d . . . . .
H48 H 0.1774 0.7633 0.4184 0.046 Uiso 1 1 calc R U . . .
C49 C 0.19135(15) 0.86578(11) 0.32667(9) 0.0383(3) Uani 1 1 d . . . . .
H49 H 0.2502 0.8852 0.3567 0.046 Uiso 1 1 calc R U . . .
C50 C 0.1999(2) 0.98857(13) 0.20675(12) 0.0572(5) Uani 1 1 d . . . . .
H50A H 0.1319 1.0466 0.1966 0.086 Uiso 1 1 calc R U . . .
H50B H 0.2369 0.9725 0.1531 0.086 Uiso 1 1 calc R U . . .
H50C H 0.2631 0.9973 0.2443 0.086 Uiso 1 1 calc R U . . .
C51 C 0.56467(16) 0.10721(11) 0.18821(11) 0.0413(3) Uani 1 1 d . . . . .
C52 C 0.54335(18) 0.05861(12) 0.12495(13) 0.0495(4) Uani 1 1 d . . . . .
H52 H 0.4726 0.0358 0.1267 0.059 Uiso 1 1 calc R U . . .
C53 C 0.6234(2) 0.04260(15) 0.05906(16) 0.0642(6) Uani 1 1 d . . . . .
H53 H 0.6066 0.0097 0.0156 0.077 Uiso 1 1 calc R U . . .
C54 C 0.7281(2) 0.07439(13) 0.05618(16) 0.0619(5) Uani 1 1 d . . . . .
H54 H 0.7828 0.0641 0.0107 0.074 Uiso 1 1 calc R U . . .
C55 C 0.75167(18) 0.12077(12) 0.11961(14) 0.0532(5) Uani 1 1 d . . . . .
H55 H 0.8243 0.1413 0.1188 0.064 Uiso 1 1 calc R U . . .
C56 C 0.67016(17) 0.13816(12) 0.18525(12) 0.0457(4) Uani 1 1 d . . . . .
H56 H 0.6868 0.1715 0.2284 0.055 Uiso 1 1 calc R U . . .
C57 C 0.4764(2) 0.12619(19) 0.25841(13) 0.0650(6) Uani 1 1 d . . . . .
H57A H 0.5094 0.1573 0.2993 0.098 Uiso 1 1 calc R U . . .
H57B H 0.4662 0.0669 0.2862 0.098 Uiso 1 1 calc R U . . .
H57C H 0.3959 0.1668 0.2357 0.098 Uiso 1 1 calc R U . . .

loop_
_atom_site_aniso_label
_atom_site_aniso_U_11
_atom_site_aniso_U_22
_atom_site_aniso_U_33
_atom_site_aniso_U_23
_atom_site_aniso_U_13
_atom_site_aniso_U_12
Se1 0.02130(6) 0.02984(6) 0.02306(6) -0.01186(4) 0.00282(4) -0.00664(4)
Si1 0.01494(12) 0.01943(12) 0.01345(12) -0.00316(9) 0.00052(9) -0.00778(10)
N1 0.0201(4) 0.0262(4) 0.0130(4) -0.0016(3) -0.0005(3) -0.0122(3)
N2 0.0172(4) 0.0214(4) 0.0158(4) -0.0006(3) -0.0004(3) -0.0072(3)
C1 0.0174(4) 0.0221(4) 0.0130(4) -0.0025(3) 0.0003(3) -0.0098(4)
C2 0.0243(5) 0.0255(5) 0.0171(4) 0.0011(4) -0.0053(4) -0.0131(4)
C3 0.0204(5) 0.0220(5) 0.0206(5) 0.0013(4) -0.0049(4) -0.0090(4)
C4 0.0254(5) 0.0385(6) 0.0159(5) -0.0032(4) 0.0048(4) -0.0169(5)
C5 0.0356(6) 0.0378(7) 0.0183(5) 0.0067(5) -0.0085(4) -0.0192(5)
C6 0.0217(5) 0.0276(6) 0.0333(6) 0.0018(5) -0.0055(4) -0.0054(4)
C7 0.0205(5) 0.0292(5) 0.0195(5) -0.0005(4) 0.0049(4) -0.0048(4)
C8 0.0118(4) 0.0174(4) 0.0132(4) -0.0022(3) 0.0013(3) -0.0056(3)
C9 0.0111(4) 0.0155(4) 0.0146(4) -0.0015(3) 0.0013(3) -0.0038(3)
C10 0.0157(4) 0.0190(4) 0.0129(4) -0.0010(3) 0.0006(3) -0.0052(3)
C11 0.0162(4) 0.0209(4) 0.0147(4) -0.0041(3) 0.0007(3) -0.0069(3)
C12 0.0169(4) 0.0185(4) 0.0163(4) -0.0033(3) 0.0012(3) -0.0084(3)
C13 0.0134(4) 0.0184(4) 0.0140(4) -0.0011(3) 0.0010(3) -0.0068(3)
C14 0.0150(4) 0.0152(4) 0.0142(4) -0.0010(3) -0.0003(3) -0.0045(3)
C15 0.0151(4) 0.0154(4) 0.0160(4) -0.0007(3) -0.0009(3) -0.0046(3)
C16 0.0187(5) 0.0172(4) 0.0222(5) 0.0003(4) -0.0020(4) -0.0074(4)
C17 0.0229(5) 0.0156(4) 0.0246(5) -0.0005(4) -0.0048(4) -0.0055(4)
C18 0.0196(5) 0.0169(4) 0.0263(5) -0.0030(4) -0.0010(4) -0.0015(4)
C19 0.0157(4) 0.0182(4) 0.0198(5) -0.0015(4) 0.0003(3) -0.0030(3)
C20 0.0144(4) 0.0177(4) 0.0194(4) -0.0008(3) 0.0021(3) -0.0045(3)
C21 0.0156(4) 0.0280(5) 0.0277(5) -0.0019(4) -0.0007(4) -0.0062(4)
C22 0.0221(5) 0.0291(5) 0.0220(5) -0.0049(4) 0.0042(4) -0.0052(4)
C23 0.0296(6) 0.0156(5) 0.0356(6) 0.0020(4) -0.0090(5) -0.0065(4)
C24 0.0529(9) 0.0218(6) 0.0451(8) -0.0069(5) -0.0064(7) -0.0084(6)
C25 0.0348(7) 0.0218(6) 0.0674(11) 0.0048(6) 0.0002(7) -0.0120(5)
C26 0.0156(4) 0.0223(5) 0.0303(6) 0.0009(4) 0.0045(4) -0.0022(4)
C27 0.0225(6) 0.0394(7) 0.0358(7) -0.0032(6) 0.0090(5) 0.0017(5)
C28 0.0172(5) 0.0277(6) 0.0448(7) -0.0059(5) -0.0017(5) -0.0066(4)
C29A 0.0135(6) 0.0111(6) 0.0141(6) 0.0008(5) -0.0014(4) -0.0048(5)
C30A 0.0148(6) 0.0159(6) 0.0153(6) -0.0026(5) 0.0025(5) -0.0061(5)
C31A 0.0193(6) 0.0155(6) 0.0169(5) 0.0010(5) 0.0002(5) -0.0043(5)
C32A 0.0195(6) 0.0167(6) 0.0142(5) -0.0005(4) 0.0011(4) -0.0068(5)
C33A 0.0154(5) 0.0172(6) 0.0162(5) -0.0003(4) 0.0018(4) -0.0053(5)
C34A 0.0145(6) 0.0179(7) 0.0147(6) -0.0018(5) 0.0016(4) -0.0072(6)
C35A 0.0221(9) 0.0162(7) 0.0212(8) 0.0004(6) 0.0025(7) -0.0046(6)
C36A 0.0194(7) 0.0216(7) 0.0333(9) -0.0022(6) 0.0017(7) -0.0039(6)
C37A 0.0338(9) 0.0256(7) 0.0283(8) -0.0101(6) -0.0001(7) -0.0008(6)
C38A 0.0245(6) 0.0200(6) 0.0157(5) 0.0020(4) 0.0031(4) -0.0068(5)
C39A 0.0315(10) 0.0352(9) 0.0178(7) 0.0078(6) -0.0046(6) -0.0134(8)
C40A 0.0309(16) 0.0271(13) 0.0265(11) 0.0063(9) 0.0006(10) -0.0135(13)
C41A 0.0130(5) 0.0184(6) 0.0192(6) 0.0027(5) 0.0031(4) -0.0022(5)
C42A 0.0203(6) 0.0228(7) 0.0262(7) -0.0010(6) 0.0064(5) -0.0025(5)
C43A 0.0157(7) 0.0370(11) 0.0233(8) -0.0015(8) 0.0004(5) -0.0040(7)
C44 0.0502(8) 0.0268(6) 0.0287(6) -0.0015(5) 0.0013(6) -0.0088(6)
C45 0.0577(10) 0.0452(8) 0.0285(7) -0.0031(6) -0.0099(7) -0.0078(7)
C46 0.0457(9) 0.0605(10) 0.0439(9) -0.0184(8) -0.0039(7) -0.0218(8)
C47 0.0460(8) 0.0409(8) 0.0417(8) -0.0081(6) 0.0108(7) -0.0208(7)
C48 0.0409(8) 0.0387(7) 0.0327(7) 0.0077(6) -0.0036(6) -0.0123(6)
C49 0.0415(8) 0.0444(8) 0.0313(7) 0.0023(6) -0.0054(6) -0.0190(6)
C50 0.0969(16) 0.0362(8) 0.0423(9) 0.0001(7) 0.0109(10) -0.0276(9)
C51 0.0420(8) 0.0353(7) 0.0430(8) 0.0079(6) -0.0125(6) -0.0105(6)
C52 0.0478(9) 0.0365(8) 0.0651(11) -0.0059(8) -0.0132(8) -0.0134(7)
C53 0.0624(13) 0.0477(10) 0.0841(16) -0.0299(10) -0.0044(11) -0.0091(9)
C54 0.0620(12) 0.0394(9) 0.0815(15) -0.0174(9) 0.0169(11) -0.0060(8)
C55 0.0470(9) 0.0342(8) 0.0781(14) 0.0000(8) 0.0031(9) -0.0140(7)
C56 0.0498(9) 0.0363(7) 0.0510(9) 0.0051(7) -0.0131(7) -0.0165(7)
C57 0.0592(12) 0.0917(17) 0.0457(10) 0.0006(10) -0.0011(9) -0.0278(12)

loop_
_atom_type_symbol
_atom_type_description
_atom_type_scat_dispersion_real
_atom_type_scat_dispersion_imag
_atom_type_scat_source
C C 0.0033 0.0016 'International Tables Vol C Tables 4.2.6.8 and 6.1.1.4'
H H 0.0000 0.0000 'International Tables Vol C Tables 4.2.6.8 and 6.1.1.4'
N N 0.0061 0.0033 'International Tables Vol C Tables 4.2.6.8 and 6.1.1.4'
Si Si 0.0817 0.0704 'International Tables Vol C Tables 4.2.6.8 and 6.1.1.4'
Se Se -0.0929 2.2259 'International Tables Vol C Tables 4.2.6.8 and 6.1.1.4'

loop_
_geom_angle_atom_site_label_1
_geom_angle_atom_site_label_2
_geom_angle_atom_site_label_3
_geom_angle
C8 Si1 C1 108.33(4)
C8 Si1 Se1 119.24(3)
C1 Si1 Se1 112.83(3)
C8 Si1 H1 103.9(6)
C1 Si1 H1 95.3(6)
Se1 Si1 H1 114.3(6)
C1 N1 C2 111.25(9)
C1 N1 C4 126.36(10)
C2 N1 C4 122.37(9)
C1 N2 C3 111.16(9)
C1 N2 C7 125.02(9)
C3 N2 C7 123.79(9)
N1 C1 N2 104.72(9)
N1 C1 Si1 128.82(8)
N2 C1 Si1 124.16(7)
C3 C2 N1 106.64(9)
C3 C2 C5 130.49(11)
N1 C2 C5 122.84(11)
C2 C3 N2 106.21(10)
C2 C3 C6 130.37(10)
N2 C3 C6 123.32(10)
N1 C4 H4A 109.5
N1 C4 H4B 109.5
H4A C4 H4B 109.5
N1 C4 H4C 109.5
H4A C4 H4C 109.5
H4B C4 H4C 109.5
C2 C5 H5A 109.5
C2 C5 H5B 109.5
H5A C5 H5B 109.5
C2 C5 H5C 109.5
H5A C5 H5C 109.5
H5B C5 H5C 109.5
C3 C6 H6A 109.5
C3 C6 H6B 109.5
H6A C6 H6B 109.5
C3 C6 H6C 109.5
H6A C6 H6C 109.5
H6B C6 H6C 109.5
N2 C7 H7A 109.5
N2 C7 H7B 109.5
H7A C7 H7B 109.5
N2 C7 H7C 109.5
H7A C7 H7C 109.5
H7B C7 H7C 109.5
C13 C8 C9 118.08(9)
C13 C8 Si1 124.81(7)
C9 C8 Si1 117.10(7)
C10 C9 C8 120.13(9)
C10 C9 C14 116.65(8)
C8 C9 C14 122.95(9)
C11 C10 C9 121.02(9)
C11 C10 H10 119.5
C9 C10 H10 119.5
C12 C11 C10 119.17(9)
C12 C11 H11 120.4
C10 C11 H11 120.4
C11 C12 C13 121.44(9)
C11 C12 H12 119.3
C13 C12 H12 119.3
C12 C13 C8 119.84(9)
C12 C13 C29A 117.66(10)
C8 C13 C29A 121.92(10)
C12 C13 C29B 112.8(3)
C8 C13 C29B 127.2(3)
C15 C14 C19 119.57(9)
C15 C14 C9 121.62(9)
C19 C14 C9 118.59(9)
C16 C15 C14 119.41(9)
C16 C15 C20 119.05(9)
C14 C15 C20 121.49(9)
C17 C16 C15 122.01(10)
C17 C16 H16 119.0
C15 C16 H16 119.0
C16 C17 C18 117.62(10)
C16 C17 C23 123.69(10)
C18 C17 C23 118.69(10)
C19 C18 C17 122.53(10)
C19 C18 H18 118.7
C17 C18 H18 118.7
C18 C19 C14 118.86(10)
C18 C19 C26 119.47(9)
C14 C19 C26 121.56(9)
C15 C20 C21 112.93(9)
C15 C20 C22 110.58(9)
C21 C20 C22 110.43(9)
C15 C20 H20 107.6
C21 C20 H20 107.6
C22 C20 H20 107.6
C20 C21 H21A 109.5
C20 C21 H21B 109.5
H21A C21 H21B 109.5
C20 C21 H21C 109.5
H21A C21 H21C 109.5
H21B C21 H21C 109.5
C20 C22 H22A 109.5
C20 C22 H22B 109.5
H22A C22 H22B 109.5
C20 C22 H22C 109.5
H22A C22 H22C 109.5
H22B C22 H22C 109.5
C25 C23 C17 114.31(11)
C25 C23 C24 110.72(12)
C17 C23 C24 110.24(11)
C25 C23 H23 107.1
C17 C23 H23 107.1
C24 C23 H23 107.1
C23 C24 H24A 109.5
C23 C24 H24B 109.5
H24A C24 H24B 109.5
C23 C24 H24C 109.5
H24A C24 H24C 109.5
H24B C24 H24C 109.5
C23 C25 H25A 109.5
C23 C25 H25B 109.5
H25A C25 H25B 109.5
C23 C25 H25C 109.5
H25A C25 H25C 109.5
H25B C25 H25C 109.5
C19 C26 C27 113.41(11)
C19 C26 C28 110.50(10)
C27 C26 C28 109.85(10)
C19 C26 H26 107.6
C27 C26 H26 107.6
C28 C26 H26 107.6
C26 C27 H27A 109.5
C26 C27 H27B 109.5
H27A C27 H27B 109.5
C26 C27 H27C 109.5
H27A C27 H27C 109.5
H27B C27 H27C 109.5
C26 C28 H28A 109.5
C26 C28 H28B 109.5
H28A C28 H28B 109.5
C26 C28 H28C 109.5
H28A C28 H28C 109.5
H28B C28 H28C 109.5
C30A C29A C34A 119.33(14)
C30A C29A C13 121.09(14)
C34A C29A C13 119.40(15)
C31A C30A C29A 119.31(15)
C31A C30A C35A 118.98(15)
C29A C30A C35A 121.70(13)
C32A C31A C30A 121.74(13)
C32A C31A H31A 119.1
C30A C31A H31A 119.1
C33A C32A C31A 118.19(11)
C33A C32A C38A 119.44(12)
C31A C32A C38A 122.36(12)
C32A C33A C34A 122.37(13)
C32A C33A H33A 118.8
C34A C33A H33A 118.8
C33A C34A C29A 118.90(16)
C33A C34A C41A 120.13(13)
C29A C34A C41A 120.92(12)
C30A C35A C36A 113.21(18)
C30A C35A C37A 110.77(17)
C36A C35A C37A 108.74(17)
C30A C35A H35A 108.0
C36A C35A H35A 108.0
C37A C35A H35A 108.0
C35A C36A H36A 109.5
C35A C36A H36B 109.5
H36A C36A H36B 109.5
C35A C36A H36C 109.5
H36A C36A H36C 109.5
H36B C36A H36C 109.5
C35A C37A H37A 109.5
C35A C37A H37B 109.5
H37A C37A H37B 109.5
C35A C37A H37C 109.5
H37A C37A H37C 109.5
H37B C37A H37C 109.5
C32A C38A C39A 113.25(12)
C32A C38A C40A 110.81(17)
C39A C38A C40A 110.15(19)
C32A C38A H38A 107.5
C39A C38A H38A 107.5
C40A C38A H38A 107.5
C38A C39A H39A 109.5
C38A C39A H39B 109.5
H39A C39A H39B 109.5
C38A C39A H39C 109.5
H39A C39A H39C 109.5
H39B C39A H39C 109.5
C38A C40A H40A 109.5
C38A C40A H40B 109.5
H40A C40A H40B 109.5
C38A C40A H40C 109.5
H40A C40A H40C 109.5
H40B C40A H40C 109.5
C43A C41A C34A 111.06(14)
C43A C41A C42A 108.90(12)
C34A C41A C42A 114.29(13)
C43A C41A H41A 107.4
C34A C41A H41A 107.4
C42A C41A H41A 107.4
C41A C42A H42A 109.5
C41A C42A H42B 109.5
H42A C42A H42B 109.5
C41A C42A H42C 109.5
H42A C42A H42C 109.5
H42B C42A H42C 109.5
C41A C43A H43A 109.5
C41A C43A H43B 109.5
H43A C43A H43B 109.5
C41A C43A H43C 109.5
H43A C43A H43C 109.5
H43B C43A H43C 109.5
C30B C29B C34B 128.3(9)
C30B C29B C13 123.6(7)
C34B C29B C13 107.8(7)
C29B C30B C35B 126.3(10)
C29B C30B C31B 114.0(8)
C35B C30B C31B 119.6(10)
C32B C31B C30B 121.3(9)
C32B C31B H31B 119.4
C30B C31B H31B 119.4
C33B C32B C31B 122.3(7)
C33B C32B C38B 119.7(7)
C31B C32B C38B 117.9(8)
C32B C33B C34B 120.3(8)
C32B C33B H33B 119.9
C34B C33B H33B 119.9
C29B C34B C41B 126.9(10)
C29B C34B C33B 113.6(9)
C41B C34B C33B 119.4(9)
C30B C35B C37B 113.8(12)
C30B C35B C36B 114.3(12)
C37B C35B C36B 104.9(12)
C30B C35B H35B 107.9
C37B C35B H35B 107.9
C36B C35B H35B 107.9
C35B C36B H36D 109.5
C35B C36B H36E 109.5
H36D C36B H36E 109.5
C35B C36B H36F 109.5
H36D C36B H36F 109.5
H36E C36B H36F 109.5
C35B C37B H37D 109.5
C35B C37B H37E 109.5
H37D C37B H37E 109.5
C35B C37B H37F 109.5
H37D C37B H37F 109.5
H37E C37B H37F 109.5
C39B C38B C40B 107.7(13)
C39B C38B C32B 111.1(8)
C40B C38B C32B 111.5(13)
C39B C38B H38B 108.8
C40B C38B H38B 108.8
C32B C38B H38B 108.8
C38B C39B H39D 109.5
C38B C39B H39E 109.5
H39D C39B H39E 109.5
C38B C39B H39F 109.5
H39D C39B H39F 109.5
H39E C39B H39F 109.5
C38B C40B H40D 109.5
C38B C40B H40E 109.5
H40D C40B H40E 109.5
C38B C40B H40F 109.5
H40D C40B H40F 109.5
H40E C40B H40F 109.5
C34B C41B C42B 117.9(9)
C34B C41B C43B 110.4(9)
C42B C41B C43B 106.9(9)
C34B C41B H41B 107.0
C42B C41B H41B 107.0
C43B C41B H41B 107.0
C41B C42B H42D 109.5
C41B C42B H42E 109.5
H42D C42B H42E 109.5
C41B C42B H42F 109.5
H42D C42B H42F 109.5
H42E C42B H42F 109.5
C41B C43B H43D 109.5
C41B C43B H43E 109.5
H43D C43B H43E 109.5
C41B C43B H43F 109.5
H43D C43B H43F 109.5
H43E C43B H43F 109.5
C49 C44 C45 117.64(14)
C49 C44 C50 120.96(16)
C45 C44 C50 121.39(15)
C46 C45 C44 121.21(14)
C46 C45 H45 119.4
C44 C45 H45 119.4
C47 C46 C45 119.81(15)
C47 C46 H46 120.1
C45 C46 H46 120.1
C48 C47 C46 119.54(15)
C48 C47 H47 120.2
C46 C47 H47 120.2
C47 C48 C49 120.41(14)
C47 C48 H48 119.8
C49 C48 H48 119.8
C48 C49 C44 121.37(14)
C48 C49 H49 119.3
C44 C49 H49 119.3
C44 C50 H50A 109.5
C44 C50 H50B 109.5
H50A C50 H50B 109.5
C44 C50 H50C 109.5
H50A C50 H50C 109.5
H50B C50 H50C 109.5
C52 C51 C56 118.40(18)
C52 C51 C57 120.91(17)
C56 C51 C57 120.69(18)
C51 C52 C53 121.07(18)
C51 C52 H52 119.5
C53 C52 H52 119.5
C52 C53 C54 120.2(2)
C52 C53 H53 119.9
C54 C53 H53 119.9
C55 C54 C53 119.2(2)
C55 C54 H54 120.4
C53 C54 H54 120.4
C54 C55 C56 120.60(18)
C54 C55 H55 119.7
C56 C55 H55 119.7
C51 C56 C55 120.50(18)
C51 C56 H56 119.8
C55 C56 H56 119.8
C51 C57 H57A 109.5
C51 C57 H57B 109.5
H57A C57 H57B 109.5
C51 C57 H57C 109.5
H57A C57 H57C 109.5
H57B C57 H57C 109.5

loop_
_geom_bond_atom_site_label_1
_geom_bond_atom_site_label_2
_geom_bond_distance
Se1 Si1 2.1601(3)
Si1 C8 1.8998(10)
Si1 C1 1.9460(11)
Si1 H1 1.408(15)
N1 C1 1.3520(13)
N1 C2 1.3864(15)
N1 C4 1.4605(15)
N2 C1 1.3554(14)
N2 C3 1.3913(14)
N2 C7 1.4587(14)
C2 C3 1.3585(16)
C2 C5 1.4890(16)
C3 C6 1.4915(17)
C4 H4A 0.9800
C4 H4B 0.9800
C4 H4C 0.9800
C5 H5A 0.9800
C5 H5B 0.9800
C5 H5C 0.9800
C6 H6A 0.9800
C6 H6B 0.9800
C6 H6C 0.9800
C7 H7A 0.9800
C7 H7B 0.9800
C7 H7C 0.9800
C8 C13 1.4173(13)
C8 C9 1.4214(13)
C9 C10 1.4002(14)
C9 C14 1.5078(13)
C10 C11 1.3890(14)
C10 H10 0.9500
C11 C12 1.3864(14)
C11 H11 0.9500
C12 C13 1.4013(14)
C12 H12 0.9500
C13 C29A 1.4938(17)
C13 C29B 1.648(10)
C14 C15 1.4032(14)
C14 C19 1.4168(14)
C15 C16 1.4019(14)
C15 C20 1.5184(14)
C16 C17 1.3901(15)
C16 H16 0.9500
C17 C18 1.3969(16)
C17 C23 1.5223(15)
C18 C19 1.3924(15)
C18 H18 0.9500
C19 C26 1.5251(15)
C20 C21 1.5332(15)
C20 C22 1.5344(16)
C20 H20 1.0000
C21 H21A 0.9800
C21 H21B 0.9800
C21 H21C 0.9800
C22 H22A 0.9800
C22 H22B 0.9800
C22 H22C 0.9800
C23 C25 1.514(2)
C23 C24 1.545(2)
C23 H23 1.0000
C24 H24A 0.9800
C24 H24B 0.9800
C24 H24C 0.9800
C25 H25A 0.9800
C25 H25B 0.9800
C25 H25C 0.9800
C26 C27 1.5312(18)
C26 C28 1.5326(19)
C26 H26 1.0000
C27 H27A 0.9800
C27 H27B 0.9800
C27 H27C 0.9800
C28 H28A 0.9800
C28 H28B 0.9800
C28 H28C 0.9800
C29A C30A 1.415(2)
C29A C34A 1.421(2)
C30A C31A 1.4019(18)
C30A C35A 1.524(3)
C31A C32A 1.394(2)
C31A H31A 0.9500
C32A C33A 1.3929(18)
C32A C38A 1.5213(17)
C33A C34A 1.3945(18)
C33A H33A 0.9500
C34A C41A 1.523(3)
C35A C36A 1.535(3)
C35A C37A 1.541(3)
C35A H35A 1.0000
C36A H36A 0.9800
C36A H36B 0.9800
C36A H36C 0.9800
C37A H37A 0.9800
C37A H37B 0.9800
C37A H37C 0.9800
C38A C39A 1.530(2)
C38A C40A 1.538(4)
C38A H38A 1.0000
C39A H39A 0.9800
C39A H39B 0.9800
C39A H39C 0.9800
C40A H40A 0.9800
C40A H40B 0.9800
C40A H40C 0.9800
C41A C43A 1.523(2)
C41A C42A 1.5258(19)
C41A H41A 1.0000
C42A H42A 0.9800
C42A H42B 0.9800
C42A H42C 0.9800
C43A H43A 0.9800
C43A H43B 0.9800
C43A H43C 0.9800
C29B C30B 1.357(12)
C29B C34B 1.390(14)
C30B C35B 1.423(16)
C30B C31B 1.456(12)
C31B C32B 1.360(12)
C31B H31B 0.9500
C32B C33B 1.348(12)
C32B C38B 1.573(11)
C33B C34B 1.475(14)
C33B H33B 0.9500
C34B C41B 1.447(14)
C35B C37B 1.55(2)
C35B C36B 1.56(2)
C35B H35B 1.0000
C36B H36D 0.9800
C36B H36E 0.9800
C36B H36F 0.9800
C37B H37D 0.9800
C37B H37E 0.9800
C37B H37F 0.9800
C38B C39B 1.466(17)
C38B C40B 1.49(3)
C38B H38B 1.0000
C39B H39D 0.9800
C39B H39E 0.9800
C39B H39F 0.9800
C40B H40D 0.9800
C40B H40E 0.9800
C40B H40F 0.9800
C41B C42B 1.569(14)
C41B C43B 1.672(19)
C41B H41B 1.0000
C42B H42D 0.9800
C42B H42E 0.9800
C42B H42F 0.9800
C43B H43D 0.9800
C43B H43E 0.9800
C43B H43F 0.9800
C44 C49 1.385(2)
C44 C45 1.390(2)
C44 C50 1.500(2)
C45 C46 1.389(3)
C45 H45 0.9500
C46 C47 1.383(3)
C46 H46 0.9500
C47 C48 1.371(2)
C47 H47 0.9500
C48 C49 1.381(2)
C48 H48 0.9500
C49 H49 0.9500
C50 H50A 0.9800
C50 H50B 0.9800
C50 H50C 0.9800
C51 C52 1.380(3)
C51 C56 1.389(2)
C51 C57 1.496(3)
C52 C53 1.383(3)
C52 H52 0.9500
C53 C54 1.388(3)
C53 H53 0.9500
C54 C55 1.368(3)
C54 H54 0.9500
C55 C56 1.392(3)
C55 H55 0.9500
C56 H56 0.9500
C57 H57A 0.9800
C57 H57B 0.9800
C57 H57C 0.9800

loop_
_geom_torsion_atom_site_label_1
_geom_torsion_atom_site_label_2
_geom_torsion_atom_site_label_3
_geom_torsion_atom_site_label_4
_geom_torsion
C2 N1 C1 N2 -1.42(12)
C4 N1 C1 N2 177.12(10)
C2 N1 C1 Si1 161.64(8)
C4 N1 C1 Si1 -19.83(16)
C3 N2 C1 N1 1.45(11)
C7 N2 C1 N1 -176.55(10)
C3 N2 C1 Si1 -162.62(8)
C7 N2 C1 Si1 19.38(15)
C1 N1 C2 C3 0.87(12)
C4 N1 C2 C3 -177.74(10)
C1 N1 C2 C5 178.81(10)
C4 N1 C2 C5 0.20(17)
N1 C2 C3 N2 0.06(12)
C5 C2 C3 N2 -177.67(11)
N1 C2 C3 C6 176.43(11)
C5 C2 C3 C6 -1.3(2)
C1 N2 C3 C2 -0.96(12)
C7 N2 C3 C2 177.07(10)
C1 N2 C3 C6 -177.66(10)
C7 N2 C3 C6 0.38(17)
C1 Si1 C8 C13 -40.22(9)
Se1 Si1 C8 C13 90.62(8)
C1 Si1 C8 C9 140.69(7)
Se1 Si1 C8 C9 -88.47(7)
C13 C8 C9 C10 6.15(14)
Si1 C8 C9 C10 -174.70(7)
C13 C8 C9 C14 -167.71(9)
Si1 C8 C9 C14 11.44(12)
C8 C9 C10 C11 -2.37(15)
C14 C9 C10 C11 171.87(9)
C9 C10 C11 C12 -1.96(15)
C10 C11 C12 C13 2.39(15)
C11 C12 C13 C8 1.53(15)
C11 C12 C13 C29A -169.89(12)
C11 C12 C13 C29B 177.3(4)
C9 C8 C13 C12 -5.73(14)
Si1 C8 C13 C12 175.20(8)
C9 C8 C13 C29A 165.31(12)
Si1 C8 C13 C29A -13.77(15)
C9 C8 C13 C29B 179.1(4)
Si1 C8 C13 C29B 0.1(4)
C10 C9 C14 C15 86.20(12)
C8 C9 C14 C15 -99.74(12)
C10 C9 C14 C19 -88.29(12)
C8 C9 C14 C19 85.78(12)
C19 C14 C15 C16 -0.31(15)
C9 C14 C15 C16 -174.74(9)
C19 C14 C15 C20 176.94(9)
C9 C14 C15 C20 2.51(15)
C14 C15 C16 C17 0.37(16)
C20 C15 C16 C17 -176.95(10)
C15 C16 C17 C18 -0.32(17)
C15 C16 C17 C23 -179.83(11)
C16 C17 C18 C19 0.22(17)
C23 C17 C18 C19 179.75(11)
C17 C18 C19 C14 -0.17(17)
C17 C18 C19 C26 176.17(11)
C15 C14 C19 C18 0.21(15)
C9 C14 C19 C18 174.81(10)
C15 C14 C19 C26 -176.05(10)
C9 C14 C19 C26 -1.45(15)
C16 C15 C20 C21 -47.77(13)
C14 C15 C20 C21 134.97(10)
C16 C15 C20 C22 76.54(12)
C14 C15 C20 C22 -100.72(11)
C16 C17 C23 C25 -10.56(18)
C18 C17 C23 C25 169.93(12)
C16 C17 C23 C24 114.91(14)
C18 C17 C23 C24 -64.60(15)
C18 C19 C26 C27 38.13(15)
C14 C19 C26 C27 -145.63(11)
C18 C19 C26 C28 -85.71(13)
C14 C19 C26 C28 90.53(12)
C12 C13 C29A C30A -77.55(15)
C8 C13 C29A C30A 111.23(14)
C12 C13 C29A C34A 97.54(15)
C8 C13 C29A C34A -73.68(15)
C34A C29A C30A C31A 3.94(19)
C13 C29A C30A C31A 179.04(11)
C34A C29A C30A C35A -175.04(15)
C13 C29A C30A C35A 0.1(2)
C29A C30A C31A C32A -0.7(2)
C35A C30A C31A C32A 178.30(14)
C30A C31A C32A C33A -2.37(19)
C30A C31A C32A C38A 178.70(12)
C31A C32A C33A C34A 2.24(19)
C38A C32A C33A C34A -178.79(12)
C32A C33A C34A C29A 1.0(2)
C32A C33A C34A C41A -176.59(12)
C30A C29A C34A C33A -4.1(2)
C13 C29A C34A C33A -179.24(12)
C30A C29A C34A C41A 173.47(12)
C13 C29A C34A C41A -1.71(19)
C31A C30A C35A C36A 39.4(2)
C29A C30A C35A C36A -141.65(15)
C31A C30A C35A C37A -83.08(19)
C29A C30A C35A C37A 95.91(18)
C33A C32A C38A C39A 139.45(14)
C31A C32A C38A C39A -41.63(18)
C33A C32A C38A C40A -96.2(2)
C31A C32A C38A C40A 82.7(2)
C33A C34A C41A C43A 99.82(16)
C29A C34A C41A C43A -77.67(17)
C33A C34A C41A C42A -23.86(18)
C29A C34A C41A C42A 158.64(13)
C12 C13 C29B C30B -72.6(9)
C8 C13 C29B C30B 102.8(8)
C12 C13 C29B C34B 102.1(7)
C8 C13 C29B C34B -82.5(8)
C34B C29B C30B C35B -175.1(13)
C13 C29B C30B C35B -1.5(16)
C34B C29B C30B C31B 1.8(15)
C13 C29B C30B C31B 175.3(7)
C29B C30B C31B C32B 0.3(13)
C35B C30B C31B C32B 177.4(11)
C30B C31B C32B C33B 0.1(13)
C30B C31B C32B C38B 178.0(8)
C31B C32B C33B C34B -2.3(12)
C38B C32B C33B C34B 179.8(8)
C30B C29B C34B C41B 175.5(10)
C13 C29B C34B C41B 1.1(14)
C30B C29B C34B C33B -3.8(16)
C13 C29B C34B C33B -178.1(7)
C32B C33B C34B C29B 3.8(13)
C32B C33B C34B C41B -175.5(8)
C29B C30B C35B C37B 97.4(15)
C31B C30B C35B C37B -79.3(15)
C29B C30B C35B C36B -142.1(12)
C31B C30B C35B C36B 41.2(17)
C33B C32B C38B C39B 74.6(11)
C31B C32B C38B C39B -103.3(10)
C33B C32B C38B C40B -45.5(15)
C31B C32B C38B C40B 136.5(13)
C29B C34B C41B C42B 153.1(10)
C33B C34B C41B C42B -27.7(13)
C29B C34B C41B C43B -83.6(14)
C33B C34B C41B C43B 95.6(11)
C49 C44 C45 C46 -1.4(3)
C50 C44 C45 C46 178.28(18)
C44 C45 C46 C47 0.9(3)
C45 C46 C47 C48 0.2(3)
C46 C47 C48 C49 -0.8(3)
C47 C48 C49 C44 0.2(3)
C45 C44 C49 C48 0.9(2)
C50 C44 C49 C48 -178.80(17)
C56 C51 C52 C53 -1.4(3)
C57 C51 C52 C53 178.66(19)
C51 C52 C53 C54 0.9(3)
C52 C53 C54 C55 0.6(3)
C53 C54 C55 C56 -1.7(3)
C52 C51 C56 C55 0.3(2)
C57 C51 C56 C55 -179.67(18)
C54 C55 C56 C51 1.2(3)
